data_4061257
_journal_name_full Organometallics
_journal_paper_doi 10.1021/om0494216
_journal_year 2004
_chemical_formula_sum 'C32 H24 N4 Si'
_chemical_formula_weight 492.64
_space_group_IT_number 9
_symmetry_cell_setting monoclinic
_symmetry_space_group_name_Hall 'C -2yc'
_symmetry_space_group_name_H-M 'C 1 c 1'
_cell_angle_alpha 90.00
_cell_angle_beta 95.415(7)
_cell_angle_gamma 90.00
_cell_formula_units_Z 4
_cell_length_a 5.428(2)
_cell_length_b 22.986(10)
_cell_length_c 21.607(9)
_cell_measurement_temperature 293(2)
_cell_volume 2683.6(19)
_diffrn_ambient_temperature 293(2)
_exptl_crystal_density_diffrn 1.219
_cod_depositor_comments
;
The following automatic conversions were performed:
'_symmetry_cell_setting' value 'Monoclinic' changed to 'monoclinic'
according to '/home/saulius/struct/CIF-dictionaries/cif_core.dic'
dictionary named 'cif_core.dic' version 2.4.1 from 2010-06-29.

Automatic conversion script
Id: cif_fix_enum 1527 2010-12-29 10:47:43Z saulius 
;
_cod_original_sg_symbol_H-M 'C c'
_cod_database_code 4061257

loop_
_symmetry_equiv_pos_as_xyz
'x, y, z'
'x, -y, z+1/2'
'x+1/2, y+1/2, z'
'x+1/2, -y+1/2, z+1/2'

loop_
_atom_site_label
_atom_site_type_symbol
_atom_site_fract_x
_atom_site_fract_y
_atom_site_fract_z
_atom_site_U_iso_or_equiv
_atom_site_adp_type
_atom_site_occupancy
_atom_site_symmetry_multiplicity
_atom_site_calc_flag
_atom_site_refinement_flags
_atom_site_disorder_assembly
_atom_site_disorder_group
Si1 Si 0.11742(18) 0.38665(5) 0.09156(6) 0.0574(3) Uani 1 1 d . . .
N1 N -0.6205(8) 0.32922(16) 0.42711(18) 0.0646(9) Uani 1 1 d . . .
N2 N -0.8573(9) 0.41698(19) 0.4401(2) 0.0775(11) Uani 1 1 d . . .
N3 N -0.9692(8) 0.41303(18) -0.2300(2) 0.0684(10) Uani 1 1 d . . .
N4 N -1.1161(9) 0.3142(2) -0.2439(2) 0.0795(12) Uani 1 1 d . . .
C1 C -0.0475(8) 0.3783(2) 0.1612(2) 0.0643(11) Uani 1 1 d . . .
C2 C -0.1484(9) 0.3719(2) 0.2084(2) 0.0661(11) Uani 1 1 d . . .
C3 C -0.2668(8) 0.3623(2) 0.2644(2) 0.0631(11) Uani 1 1 d . . .
C4 C -0.340(3) 0.4101(5) 0.2988(6) 0.076(3) Uani 0.50 1 d P . .
C5 C -0.460(3) 0.3991(5) 0.3535(6) 0.079(3) Uani 0.50 1 d P . .
C6 C -0.4989(8) 0.34121(19) 0.3729(2) 0.0558(9) Uani 1 1 d . . .
C7 C -0.2818(18) 0.3112(5) 0.3657(5) 0.065(2) Uani 0.50 1 d P . .
C8 C -0.1606(16) 0.3203(5) 0.3124(5) 0.065(2) Uani 0.50 1 d P . .
C7A C -0.425(2) 0.2984(4) 0.3367(7) 0.079(3) Uani 0.50 1 d P . .
C4A C -0.482(2) 0.3880(6) 0.2756(5) 0.082(3) Uani 0.50 1 d P . .
C8A C -0.313(3) 0.3080(5) 0.2823(6) 0.089(4) Uani 0.50 1 d P . .
C5A C -0.602(2) 0.3794(6) 0.3278(6) 0.076(3) Uani 0.50 1 d P . .
C9 C -0.6014(11) 0.2759(2) 0.4594(2) 0.0758(13) Uani 1 1 d . . .
H9 H -0.5012 0.2450 0.4498 0.091 Uiso 1 1 calc R . .
C10 C -0.7485(12) 0.2760(2) 0.5061(3) 0.0837(15) Uani 1 1 d . . .
H10 H -0.7657 0.2456 0.5337 0.100 Uiso 1 1 calc R . .
C11 C -0.8734(9) 0.3304(2) 0.5062(2) 0.0698(12) Uani 1 1 d . . .
C12 C -1.0458(11) 0.3570(3) 0.5397(3) 0.0883(16) Uani 1 1 d . . .
H12 H -1.1087 0.3379 0.5727 0.106 Uiso 1 1 calc R . .
C13 C -1.1195(13) 0.4102(3) 0.5240(3) 0.105(2) Uani 1 1 d . . .
H13 H -1.2350 0.4285 0.5465 0.126 Uiso 1 1 calc R . .
C14 C -1.0268(13) 0.4401(3) 0.4737(3) 0.100(2) Uani 1 1 d . . .
H14 H -1.0864 0.4772 0.4637 0.120 Uiso 1 1 calc R . .
C15 C -0.7876(8) 0.3635(2) 0.4560(2) 0.0628(11) Uani 1 1 d . . .
C16 C -0.1100(8) 0.3911(2) 0.0238(2) 0.0614(11) Uani 1 1 d . . .
C17 C -0.2560(9) 0.3941(2) -0.0223(2) 0.0626(10) Uani 1 1 d . . .
C18 C -0.4366(9) 0.3986(2) -0.0757(2) 0.0620(11) Uani 1 1 d . . .
C19 C -0.5815(10) 0.4480(2) -0.0855(2) 0.0742(13) Uani 1 1 d . . .
H19 H -0.5603 0.4786 -0.0573 0.089 Uiso 1 1 calc R . .
C20 C -0.7569(11) 0.4530(2) -0.1360(3) 0.0756(13) Uani 1 1 d . . .
H20 H -0.8506 0.4867 -0.1419 0.091 Uiso 1 1 calc R . .
C21 C -0.7923(8) 0.40701(19) -0.1781(2) 0.0594(10) Uani 1 1 d . . .
C22 C -0.6508(11) 0.3574(2) -0.1685(3) 0.0785(14) Uani 1 1 d . . .
H22 H -0.6728 0.3266 -0.1964 0.094 Uiso 1 1 calc R . .
C23 C -0.4761(12) 0.3531(2) -0.1176(3) 0.0820(15) Uani 1 1 d . . .
H23 H -0.3839 0.3192 -0.1114 0.098 Uiso 1 1 calc R . .
C24 C -1.0303(15) 0.4648(3) -0.2594(3) 0.100(2) Uani 1 1 d . . .
H24 H -0.9522 0.5002 -0.2501 0.121 Uiso 1 1 calc R . .
C25 C -1.2196(16) 0.4569(4) -0.3035(4) 0.119(3) Uani 1 1 d . . .
H25 H -1.2938 0.4857 -0.3291 0.143 Uiso 1 1 calc R . .
C26 C -1.2863(11) 0.3979(3) -0.3043(3) 0.0873(16) Uani 1 1 d . . .
C27 C -1.4647(13) 0.3604(5) -0.3359(3) 0.108(2) Uani 1 1 d . . .
H27 H -1.5839 0.3753 -0.3654 0.129 Uiso 1 1 calc R . .
C28 C -1.4600(13) 0.3031(5) -0.3229(3) 0.111(3) Uani 1 1 d . . .
H28 H -1.5748 0.2783 -0.3438 0.133 Uiso 1 1 calc R . .
C29 C -1.2831(14) 0.2811(3) -0.2782(3) 0.103(2) Uani 1 1 d . . .
H29 H -1.2797 0.2411 -0.2716 0.123 Uiso 1 1 calc R . .
C30 C -1.1240(9) 0.3693(3) -0.2587(2) 0.0682(12) Uani 1 1 d . . .
C31 C 0.3133(9) 0.3214(2) 0.0825(3) 0.0747(13) Uani 1 1 d . . .
H31C H 0.2106 0.2873 0.0790 0.112 Uiso 1 1 calc R . .
H31B H 0.4322 0.3177 0.1181 0.112 Uiso 1 1 calc R . .
H31A H 0.3980 0.3254 0.0457 0.112 Uiso 1 1 calc R . .
C32 C 0.3000(11) 0.4546(2) 0.0990(3) 0.0817(15) Uani 1 1 d . . .
H32C H 0.1913 0.4869 0.1036 0.123 Uiso 1 1 calc R . .
H32B H 0.3852 0.4600 0.0624 0.123 Uiso 1 1 calc R . .
H32A H 0.4184 0.4521 0.1348 0.123 Uiso 1 1 calc R . .

loop_
_atom_site_aniso_label
_atom_site_aniso_U_11
_atom_site_aniso_U_22
_atom_site_aniso_U_33
_atom_site_aniso_U_23
_atom_site_aniso_U_13
_atom_site_aniso_U_12
Si1 0.0519(5) 0.0690(7) 0.0515(6) -0.0010(5) 0.0056(4) -0.0057(5)
N1 0.085(3) 0.056(2) 0.055(2) 0.0006(16) 0.0134(19) -0.0044(17)
N2 0.090(3) 0.064(3) 0.081(3) -0.001(2) 0.022(2) 0.001(2)
N3 0.075(2) 0.066(2) 0.062(2) 0.0062(18) -0.0056(19) -0.0037(19)
N4 0.076(3) 0.088(3) 0.074(3) -0.016(2) 0.011(2) -0.013(2)
C1 0.063(2) 0.079(3) 0.051(3) -0.002(2) 0.005(2) -0.001(2)
C2 0.059(2) 0.081(3) 0.059(3) -0.008(2) 0.005(2) -0.006(2)
C3 0.064(2) 0.075(3) 0.051(2) -0.005(2) 0.0083(19) -0.012(2)
C4 0.084(7) 0.070(6) 0.082(8) 0.010(5) 0.044(7) 0.002(5)
C5 0.117(10) 0.060(6) 0.065(7) -0.002(5) 0.035(7) 0.002(6)
C6 0.059(2) 0.059(2) 0.050(2) -0.0011(17) 0.0094(18) -0.0074(18)
C7 0.058(5) 0.084(6) 0.052(5) 0.015(5) 0.001(4) 0.008(5)
C8 0.046(4) 0.097(7) 0.053(5) 0.005(5) 0.007(4) 0.011(4)
C7A 0.087(7) 0.051(5) 0.100(9) 0.001(5) 0.019(7) 0.012(5)
C4A 0.069(6) 0.117(10) 0.060(6) 0.039(6) 0.015(5) 0.031(7)
C8A 0.135(12) 0.069(7) 0.069(7) 0.002(5) 0.034(8) 0.006(7)
C5A 0.082(7) 0.085(8) 0.062(7) 0.015(5) 0.017(5) 0.034(6)
C9 0.095(4) 0.063(3) 0.070(3) 0.009(2) 0.014(3) -0.002(2)
C10 0.109(4) 0.072(3) 0.074(3) 0.016(3) 0.025(3) -0.010(3)
C11 0.073(3) 0.081(3) 0.057(3) 0.000(2) 0.015(2) -0.018(2)
C12 0.095(4) 0.096(4) 0.077(4) -0.002(3) 0.025(3) -0.011(3)
C13 0.108(4) 0.116(5) 0.099(5) -0.022(4) 0.053(4) -0.003(4)
C14 0.108(4) 0.087(4) 0.111(5) -0.003(3) 0.042(4) 0.023(3)
C15 0.070(3) 0.058(3) 0.062(3) -0.007(2) 0.011(2) -0.015(2)
C16 0.059(2) 0.074(3) 0.051(2) 0.003(2) 0.0064(19) -0.0076(19)
C17 0.068(2) 0.069(3) 0.052(2) 0.0048(19) 0.010(2) -0.006(2)
C18 0.066(2) 0.070(3) 0.050(2) 0.0007(18) 0.002(2) -0.004(2)
C19 0.095(3) 0.058(3) 0.067(3) -0.008(2) -0.009(3) 0.002(2)
C20 0.089(3) 0.053(3) 0.081(3) -0.002(2) -0.008(3) 0.009(2)
C21 0.063(2) 0.059(2) 0.054(2) 0.0003(18) -0.0034(19) 0.0002(19)
C22 0.095(4) 0.073(3) 0.065(3) -0.015(2) -0.004(3) 0.011(3)
C23 0.100(4) 0.069(3) 0.072(3) -0.011(2) -0.014(3) 0.020(3)
C24 0.131(5) 0.075(4) 0.087(4) 0.010(3) -0.032(4) 0.005(3)
C25 0.135(6) 0.109(5) 0.103(5) 0.018(4) -0.039(5) 0.027(4)
C26 0.070(3) 0.128(5) 0.063(3) 0.001(3) -0.003(2) 0.002(3)
C27 0.082(4) 0.176(8) 0.063(4) -0.023(4) -0.004(3) -0.013(5)
C28 0.083(4) 0.176(8) 0.076(4) -0.045(5) 0.020(3) -0.045(5)
C29 0.118(5) 0.106(5) 0.087(4) -0.031(4) 0.021(4) -0.030(4)
C30 0.070(3) 0.088(3) 0.046(2) -0.009(2) 0.000(2) 0.002(2)
C31 0.062(2) 0.079(3) 0.083(3) 0.002(3) 0.009(2) -0.007(2)
C32 0.078(3) 0.088(4) 0.080(4) -0.009(3) 0.010(3) -0.021(3)

loop_
_geom_bond_atom_site_label_1
_geom_bond_atom_site_label_2
_geom_bond_distance
_geom_bond_site_symmetry_2
_geom_bond_publ_flag
Si1 C16 1.827(5) . ?
Si1 C1 1.832(5) . ?
Si1 C32 1.848(5) . ?
Si1 C31 1.860(5) . ?
N1 C15 1.393(6) . ?
N1 C9 1.408(6) . ?
N1 C6 1.424(5) . ?
N2 C15 1.323(7) . ?
N2 C14 1.335(7) . ?
N3 C24 1.375(7) . ?
N3 C21 1.412(6) . ?
N3 C30 1.415(7) . ?
N4 C30 1.305(7) . ?
N4 C29 1.351(8) . ?
C1 C2 1.213(7) . ?
C2 C3 1.438(6) . ?
C3 C8A 1.336(13) . ?
C3 C4A 1.350(12) . ?
C3 C4 1.405(13) . ?
C3 C8 1.493(11) . ?
C4 C4A 1.012(16) . ?
C4 C5 1.425(15) . ?
C4 C5A 1.756(17) . ?
C5 C5A 1.014(17) . ?
C5 C6 1.417(12) . ?
C5 C4A 1.696(17) . ?
C6 C7A 1.341(12) . ?
C6 C7 1.387(10) . ?
C6 C5A 1.390(11) . ?
C7 C7A 0.995(14) . ?
C7 C8 1.394(13) . ?
C7 C8A 1.794(16) . ?
C8 C8A 1.041(16) . ?
C8 C7A 1.653(15) . ?
C7A C8A 1.391(16) . ?
C4A C5A 1.372(15) . ?
C9 C10 1.344(7) . ?
C10 C11 1.423(8) . ?
C11 C12 1.379(8) . ?
C11 C15 1.436(7) . ?
C12 C13 1.320(10) . ?
C13 C14 1.418(10) . ?
C16 C17 1.214(7) . ?
C17 C18 1.446(6) . ?
C18 C23 1.385(7) . ?
C18 C19 1.386(7) . ?
C19 C20 1.385(7) . ?
C20 C21 1.395(7) . ?
C21 C22 1.380(7) . ?
C22 C23 1.387(8) . ?
C24 C25 1.346(9) . ?
C25 C26 1.403(10) . ?
C26 C30 1.419(8) . ?
C26 C27 1.423(10) . ?
C27 C28 1.344(12) . ?
C28 C29 1.391(12) . ?
